data_7231576
loop_
_publ_author_name
'Chainok, Kittipong'
'Ponjan, Nutcha'
'Theppitak, Chatphorn'
'Khemthong, Phailyn'
'Kielar, Filip'
'Dungkaew, Winya'
'Zhou, Yan'
'Batten, Stuart R.'

_publ_section_title
;
 Temperature-dependent 3D structures of lanthanide coordination polymers
 based on dicarboxylate mixed ligands
;
_journal_issue 46
_journal_name_full CrystEngComm
_journal_page_first 7446
_journal_paper_doi 10.1039/C8CE01430B
_journal_volume 20
_journal_year 2018
_chemical_formula_moiety 'C6 H7 O8 Tb, C4 H3 O2, H2 O'
_chemical_formula_sum 'C10 H12 O11 Tb'
_chemical_formula_weight 467.12
_space_group_crystal_system triclinic
_space_group_IT_number 2
_space_group_name_Hall '-P 1'
_space_group_name_H-M_alt 'P -1'
_symmetry_space_group_name_Hall '-P 1'
_symmetry_space_group_name_H-M 'P -1'
_atom_sites_solution_hydrogens mixed
_atom_sites_solution_primary dual
_audit_creation_date 2018-03-23
_audit_creation_method
;
Olex2 1.2
(compiled 2017.08.10 svn.r3458 for OlexSys, GUI svn.r5381)
;
_audit_update_record
;
2018-08-24 deposited with the CCDC.
2018-09-26 downloaded from the CCDC.
;
_cell_angle_alpha 84.2320(17)
_cell_angle_beta 65.5330(15)
_cell_angle_gamma 62.7110(16)
_cell_formula_units_Z 2
_cell_length_a 9.1538(4)
_cell_length_b 9.3150(4)
_cell_length_c 9.7631(5)
_cell_measurement_reflns_used 3571
_cell_measurement_temperature 296
_cell_measurement_theta_max 26.402
_cell_measurement_theta_min 2.955
_cell_volume 669.27(6)
_computing_cell_refinement 'SAINT V8.38A (Bruker, 2016)'
_computing_data_collection 'APEX 3 (Bruker, 2016)'
_computing_data_reduction 'SAINT V8.38A (Bruker, 2016)'
_computing_molecular_graphics 'Olex2 (Dolomanov et al., 2009)'
_computing_publication_material 'Olex2 (Dolomanov et al., 2009)'
_computing_structure_refinement 'ShelXL (Sheldrick, 2015)'
_computing_structure_solution 'ShelXT (Sheldrick, 2015)'
_diffrn_ambient_temperature 296.0
_diffrn_detector 'Bruker PHOTON 100 area detector'
_diffrn_detector_area_resol_mean 10.5
_diffrn_detector_type 'PHOTON area detector'
_diffrn_measured_fraction_theta_full 0.998
_diffrn_measured_fraction_theta_max 0.995
_diffrn_measurement_device 'four-circle KAPPA diffractometer'
_diffrn_measurement_device_type 'BRUKER D8 QUEST CMOS'
_diffrn_measurement_method '\f and \w scans'
_diffrn_radiation_collimation '0.5 mm'
_diffrn_radiation_monochromator 'graphiteDouble Bounce Multilayer Mirror'
_diffrn_radiation_probe x-ray
_diffrn_radiation_type MoK\a
_diffrn_radiation_wavelength 0.71073
_diffrn_reflns_av_R_equivalents 0.0535
_diffrn_reflns_av_unetI/netI 0.0602
_diffrn_reflns_Laue_measured_fraction_full 0.998
_diffrn_reflns_Laue_measured_fraction_max 0.995
_diffrn_reflns_limit_h_max 11
_diffrn_reflns_limit_h_min -11
_diffrn_reflns_limit_k_max 10
_diffrn_reflns_limit_k_min -11
_diffrn_reflns_limit_l_max 12
_diffrn_reflns_limit_l_min -12
_diffrn_reflns_number 7872
_diffrn_reflns_point_group_measured_fraction_full 0.998
_diffrn_reflns_point_group_measured_fraction_max 0.995
_diffrn_reflns_theta_full 25.242
_diffrn_reflns_theta_max 26.427
_diffrn_reflns_theta_min 2.955
_diffrn_source 'microfocus sealed x-ray tube'
_diffrn_source_target Mo
_diffrn_source_type 'Incoatec I\mus'
_diffrn_standards_number 0
_exptl_absorpt_coefficient_mu 5.343
_exptl_absorpt_correction_T_max 0.7454
_exptl_absorpt_correction_T_min 0.6355
_exptl_absorpt_correction_type multi-scan
_exptl_absorpt_process_details
'SADABS-2012/1 (Bruker,2012) was used for absorption correction. wR2(int) was 0.0632 before and 0.0527 after correction. The Ratio of minimum to maximum transmission is 0.8526. The \l/2 correction factor is 0.0015.'
_exptl_crystal_colour colourless
_exptl_crystal_colour_primary colourless
_exptl_crystal_density_diffrn 2.318
_exptl_crystal_description plate
_exptl_crystal_F_000 450
_exptl_crystal_size_max 0.18
_exptl_crystal_size_mid 0.08
_exptl_crystal_size_min 0.04
_refine_diff_density_max 0.967
_refine_diff_density_min -1.420
_refine_diff_density_rms 0.200
_refine_ls_extinction_method none
_refine_ls_goodness_of_fit_ref 1.097
_refine_ls_hydrogen_treatment mixed
_refine_ls_matrix_type full
_refine_ls_number_parameters 227
_refine_ls_number_reflns 2740
_refine_ls_number_restraints 9
_refine_ls_restrained_S_all 1.096
_refine_ls_R_factor_all 0.0504
_refine_ls_R_factor_gt 0.0350
_refine_ls_shift/su_max 0.001
_refine_ls_shift/su_mean 0.000
_refine_ls_structure_factor_coef Fsqd
_refine_ls_weighting_details 'w=1/[\s^2^(Fo^2^)+(0.0006P)^2^+1.5151P] where P=(Fo^2^+2Fc^2^)/3'
_refine_ls_weighting_scheme calc
_refine_ls_wR_factor_gt 0.0510
_refine_ls_wR_factor_ref 0.0542
_reflns_Friedel_coverage 0.000
_reflns_number_gt 2323
_reflns_number_total 2740
_reflns_threshold_expression 'I > 2\s(I)'
_cod_data_source_file c8ce01430b2.cif
_cod_data_source_block 2tb
_cod_depositor_comments 'Adding full bibliography for 7231570--7231583.cif.'
_cod_original_cell_volume 669.27(5)
_cod_database_code 7231576
_shelx_shelxl_version_number 2016/6
_shelx_space_group_comment
;
The symmetry employed for this shelxl refinement is uniquely defined
by the following loop, which should always be used as a source of
symmetry information in preference to the above space-group names.
They are only intended as comments.
;
_shelx_estimated_absorpt_t_max 0.815
_shelx_estimated_absorpt_t_min 0.446
_olex2_refinement_description
;
1. Fixed Uiso
 At 1.2 times of:
  All C(H) groups
2. Restrained distances
 O11-H11B = O11-H11A
 0.84 with sigma of 0.01
 O7-H7B = O7-H7A
 0.84 with sigma of 0.01
 O10-H10
 0.82 with sigma of 0.01
 H7B-H7A
 1.42 with sigma of 0.02
 H11A-H11B
 1.37 with sigma of 0.02
 O8-H8A = O8-H8B
 0.84 with sigma of 0.01
3.a Aromatic/amide H refined with riding coordinates:
 C2(H2), C4(H4), C5(H5), C9(H9), C10(H10A)
;
_olex2_submission_special_instructions 'No special instructions were received'

loop_
_space_group_symop_operation_xyz
'x, y, z'
'-x, -y, -z'

loop_
_atom_site_label
_atom_site_type_symbol
_atom_site_fract_x
_atom_site_fract_y
_atom_site_fract_z
_atom_site_U_iso_or_equiv
_atom_site_adp_type
_atom_site_occupancy
_atom_site_site_symmetry_order
_atom_site_calc_flag
_atom_site_refinement_flags_posn
Tb1 Tb 0.23298(4) 0.51053(3) 0.53819(3) 0.01491(8) Uani 1 1 d .
O1 O 0.4610(5) 0.4217(4) 0.2670(4) 0.0207(9) Uani 1 1 d .
O2 O 0.2024(5) 0.6366(4) 0.3056(4) 0.0187(8) Uani 1 1 d .
O3 O 0.4018(6) 0.6536(5) 0.4789(5) 0.0287(10) Uani 1 1 d .
O4 O 0.5904(5) 0.7565(5) 0.4124(5) 0.0276(10) Uani 1 1 d .
O5 O 0.0257(5) 1.2215(4) 0.3869(4) 0.0202(9) Uani 1 1 d .
O6 O 0.1520(5) 1.3511(4) 0.4364(4) 0.0230(9) Uani 1 1 d .
O7 O 0.0206(5) 0.4550(5) 0.7542(5) 0.0244(9) Uani 1 1 d D
H7A H -0.032(8) 0.421(7) 0.723(6) 0.05(2) Uiso 1 1 d D
H7B H 0.063(9) 0.398(7) 0.813(7) 0.08(3) Uiso 1 1 d D
O8 O 0.2180(6) 0.5921(6) 0.7707(5) 0.0304(10) Uani 1 1 d D
H8A H 0.304(6) 0.605(8) 0.768(7) 0.04(2) Uiso 1 1 d D
H8B H 0.131(6) 0.642(7) 0.853(4) 0.05(2) Uiso 1 1 d D
C1 C 0.3611(7) 0.5336(6) 0.2168(6) 0.0144(11) Uani 1 1 d .
C2 C 0.4211(7) 0.5492(7) 0.0521(6) 0.0201(13) Uani 1 1 d .
H2 H 0.341258 0.634585 0.020657 0.024 Uiso 1 1 calc R
C3 C 0.4378(7) 0.7705(6) 0.4400(6) 0.0178(12) Uani 1 1 d .
C4 C 0.2936(7) 0.9266(6) 0.4284(6) 0.0166(12) Uani 1 1 d .
H4 H 0.188774 0.927848 0.434798 0.020 Uiso 1 1 calc R
C5 C 0.3054(7) 1.0635(6) 0.4095(6) 0.0152(12) Uani 1 1 d .
H5 H 0.412842 1.062212 0.395579 0.018 Uiso 1 1 calc R
C6 C 0.1514(7) 1.2214(6) 0.4098(6) 0.0147(12) Uani 1 1 d .
O9 O 0.0731(5) 0.2206(5) 0.9548(4) 0.0285(10) Uani 1 1 d .
O10 O 0.2245(6) -0.0321(6) 0.8383(5) 0.0406(12) Uani 1 1 d D
H10 H 0.132(6) 0.001(9) 0.826(8) 0.07(3) Uiso 1 1 d D
C7 C 0.2046(8) 0.0866(7) 0.9185(6) 0.0248(13) Uani 1 1 d .
C8 C 0.3570(7) 0.0416(7) 0.9600(6) 0.0185(12) Uani 1 1 d .
C9 C 0.3633(7) 0.1591(7) 1.0306(6) 0.0234(13) Uani 1 1 d .
H9 H 0.272425 0.265870 1.050903 0.028 Uiso 1 1 calc R
C10 C 0.5041(7) 0.1181(7) 1.0708(6) 0.0240(13) Uani 1 1 d .
H10A H 0.506782 0.197482 1.119004 0.029 Uiso 1 1 calc R
O11 O -0.0493(6) 0.0376(6) 0.7789(5) 0.0315(10) Uani 1 1 d D
H11A H -0.090(12) 0.129(4) 0.749(9) 0.11(4) Uiso 1 1 d D
H11B H -0.058(7) -0.029(4) 0.736(5) 0.012(15) Uiso 1 1 d D

loop_
_atom_site_aniso_label
_atom_site_aniso_U_11
_atom_site_aniso_U_22
_atom_site_aniso_U_33
_atom_site_aniso_U_23
_atom_site_aniso_U_13
_atom_site_aniso_U_12
Tb1 0.01846(14) 0.00787(12) 0.01499(13) 0.00085(9) -0.00606(10) -0.00413(10)
O1 0.020(2) 0.022(2) 0.020(2) 0.0003(17) -0.0099(17) -0.0073(18)
O2 0.016(2) 0.018(2) 0.016(2) 0.0026(16) -0.0031(16) -0.0068(18)
O3 0.042(3) 0.015(2) 0.035(3) 0.0100(19) -0.021(2) -0.016(2)
O4 0.020(2) 0.015(2) 0.045(3) 0.0032(19) -0.021(2) 0.0004(18)
O5 0.0130(19) 0.016(2) 0.028(2) 0.0049(17) -0.0112(17) -0.0024(17)
O6 0.031(2) 0.011(2) 0.027(2) 0.0010(17) -0.0147(19) -0.0069(18)
O7 0.020(2) 0.032(2) 0.028(2) 0.010(2) -0.015(2) -0.013(2)
O8 0.020(2) 0.049(3) 0.020(2) -0.009(2) -0.006(2) -0.014(2)
C1 0.015(3) 0.016(3) 0.015(3) -0.001(2) -0.004(2) -0.010(2)
C2 0.026(3) 0.022(3) 0.017(3) 0.005(2) -0.010(2) -0.014(3)
C3 0.023(3) 0.011(3) 0.019(3) 0.000(2) -0.013(3) -0.003(2)
C4 0.012(3) 0.014(3) 0.027(3) 0.006(2) -0.013(2) -0.006(2)
C5 0.016(3) 0.009(3) 0.020(3) 0.002(2) -0.009(2) -0.004(2)
C6 0.014(3) 0.010(3) 0.013(3) -0.001(2) -0.006(2) 0.000(2)
O9 0.024(2) 0.024(2) 0.028(2) 0.0003(19) -0.0115(19) -0.003(2)
O10 0.032(3) 0.031(3) 0.059(3) -0.011(2) -0.029(3) -0.002(2)
C7 0.023(3) 0.026(3) 0.020(3) 0.003(3) -0.006(3) -0.010(3)
C8 0.014(3) 0.021(3) 0.019(3) 0.001(2) -0.005(2) -0.008(2)
C9 0.019(3) 0.017(3) 0.029(3) -0.001(3) -0.009(3) -0.004(3)
C10 0.026(3) 0.019(3) 0.025(3) -0.004(3) -0.007(3) -0.010(3)
O11 0.036(3) 0.032(3) 0.039(3) 0.005(2) -0.023(2) -0.018(2)

loop_
_atom_type_symbol
_atom_type_description
_atom_type_scat_dispersion_real
_atom_type_scat_dispersion_imag
_atom_type_scat_source
C C 0.0033 0.0016 'International Tables Vol C Tables 4.2.6.8 and 6.1.1.4'
H H 0.0000 0.0000 'International Tables Vol C Tables 4.2.6.8 and 6.1.1.4'
O O 0.0106 0.0060 'International Tables Vol C Tables 4.2.6.8 and 6.1.1.4'
Tb Tb -0.1723 4.1537 'International Tables Vol C Tables 4.2.6.8 and 6.1.1.4'

loop_
_geom_angle_atom_site_label_1
_geom_angle_atom_site_label_2
_geom_angle_atom_site_label_3
_geom_angle
_geom_angle_site_symmetry_1
_geom_angle_site_symmetry_3
O1 Tb1 O3 69.48(11) . 2_666
O2 Tb1 O1 51.80(11) . .
O2 Tb1 O3 115.60(11) . 2_666
O3 Tb1 O1 71.79(13) . .
O3 Tb1 O2 76.73(13) . .
O3 Tb1 O3 60.61(15) . 2_666
O3 Tb1 O4 108.04(14) . 2_666
O3 Tb1 O5 84.40(13) . 2_576
O3 Tb1 O6 144.87(14) . 1_545
O3 Tb1 O7 140.25(14) . .
O3 Tb1 O8 72.53(15) . .
O4 Tb1 O1 85.94(13) 2_666 .
O4 Tb1 O2 134.66(12) 2_666 .
O4 Tb1 O3 47.52(12) 2_666 2_666
O4 Tb1 O5 152.89(13) 2_666 2_576
O4 Tb1 O7 75.30(14) 2_666 .
O5 Tb1 O1 121.11(12) 2_576 .
O5 Tb1 O2 70.86(12) 2_576 .
O5 Tb1 O3 139.33(12) 2_576 2_666
O6 Tb1 O1 74.44(12) 1_545 .
O6 Tb1 O2 75.01(12) 1_545 .
O6 Tb1 O3 115.22(12) 1_545 2_666
O6 Tb1 O4 78.64(13) 1_545 2_666
O6 Tb1 O5 105.30(13) 1_545 2_576
O6 Tb1 O7 74.81(14) 1_545 .
O6 Tb1 O8 142.16(15) 1_545 .
O7 Tb1 O1 146.51(13) . .
O7 Tb1 O2 129.94(13) . .
O7 Tb1 O3 113.14(13) . 2_666
O7 Tb1 O5 79.88(13) . 2_576
O8 Tb1 O1 137.22(13) . .
O8 Tb1 O2 137.49(14) . .
O8 Tb1 O3 72.86(13) . 2_666
O8 Tb1 O4 83.35(15) . 2_666
O8 Tb1 O5 77.51(14) . 2_576
O8 Tb1 O7 68.52(15) . .
C1 O1 Tb1 93.9(3) . .
C1 O2 Tb1 93.5(3) . .
Tb1 O3 Tb1 119.39(15) . 2_666
C3 O3 Tb1 83.2(3) . 2_666
C3 O3 Tb1 157.3(4) . .
C3 O4 Tb1 107.9(3) . 2_666
C6 O5 Tb1 110.3(3) . 2_576
C6 O6 Tb1 154.4(3) . 1_565
Tb1 O7 H7A 108(4) . .
Tb1 O7 H7B 115(5) . .
H7A O7 H7B 115(3) . .
Tb1 O8 H8A 118(4) . .
Tb1 O8 H8B 132(5) . .
H8A O8 H8B 106(6) . .
O1 C1 O2 120.8(5) . .
O1 C1 C2 121.2(5) . .
O2 C1 C2 117.9(5) . .
C1 C2 H2 117.7 . .
C2 C2 C1 124.5(7) 2_665 .
C2 C2 H2 117.7 2_665 .
O3 C3 Tb1 72.4(3) . 2_666
O3 C3 C4 118.0(5) . .
O4 C3 Tb1 48.9(3) . 2_666
O4 C3 O3 121.3(5) . .
O4 C3 C4 120.7(5) . .
C4 C3 Tb1 169.3(4) . 2_666
C3 C4 H4 118.1 . .
C5 C4 C3 123.8(5) . .
C5 C4 H4 118.1 . .
C4 C5 H5 118.9 . .
C4 C5 C6 122.2(5) . .
C6 C5 H5 118.9 . .
O5 C6 O6 122.4(5) . .
O5 C6 C5 119.9(5) . .
O6 C6 C5 117.7(5) . .
C7 O10 H10 107(6) . .
O9 C7 O10 123.3(6) . .
O9 C7 C8 123.3(5) . .
O10 C7 C8 113.4(5) . .
C9 C8 C7 119.7(5) . .
C9 C8 C10 119.1(5) . 2_657
C10 C8 C7 121.2(5) 2_657 .
C8 C9 H9 119.9 . .
C10 C9 C8 120.1(5) . .
C10 C9 H9 119.9 . .
C8 C10 H10A 119.6 2_657 .
C9 C10 C8 120.8(5) . 2_657
C9 C10 H10A 119.6 . .
H11A O11 H11B 111(3) . .

loop_
_geom_bond_atom_site_label_1
_geom_bond_atom_site_label_2
_geom_bond_distance
_geom_bond_site_symmetry_2
Tb1 O1 2.516(4) .
Tb1 O2 2.510(3) .
Tb1 O3 2.343(4) .
Tb1 O3 2.906(4) 2_666
Tb1 O4 2.398(4) 2_666
Tb1 O5 2.426(3) 2_576
Tb1 O6 2.379(4) 1_545
Tb1 O7 2.408(4) .
Tb1 O8 2.396(4) .
O1 C1 1.249(6) .
O2 C1 1.276(6) .
O3 C3 1.257(6) .
O4 C3 1.252(6) .
O5 C6 1.259(6) .
O6 C6 1.263(6) .
O7 H7A 0.840(10) .
O7 H7B 0.838(10) .
O8 H8A 0.840(10) .
O8 H8B 0.837(10) .
C1 C2 1.484(7) .
C2 C2 1.310(10) 2_665
C2 H2 0.9300 .
C3 C4 1.484(7) .
C4 H4 0.9300 .
C4 C5 1.317(7) .
C5 H5 0.9300 .
C5 C6 1.499(7) .
O9 C7 1.221(7) .
O10 H10 0.820(10) .
O10 C7 1.319(7) .
C7 C8 1.478(7) .
C8 C9 1.386(7) .
C8 C10 1.400(7) 2_657
C9 H9 0.9300 .
C9 C10 1.377(7) .
C10 H10A 0.9300 .
O11 H11A 0.837(10) .
O11 H11B 0.834(10) .

loop_
_geom_hbond_atom_site_label_D
_geom_hbond_atom_site_label_H
_geom_hbond_atom_site_label_A
_geom_hbond_distance_DH
_geom_hbond_distance_HA
_geom_hbond_distance_DA
_geom_hbond_angle_DHA
_geom_hbond_site_symmetry_A
O7 H7A O2 0.840(10) 1.991(19) 2.815(5) 167(6) 2_566
O7 H7B O9 0.838(10) 2.04(3) 2.792(5) 149(5) .
O8 H8A O1 0.840(10) 1.93(2) 2.749(6) 165(6) 2_666
O8 H8B O9 0.837(10) 2.009(14) 2.844(6) 175(7) 2_567
O10 H10 O11 0.820(10) 1.773(18) 2.584(6) 170(8) .
O11 H11A O2 0.837(10) 2.064(13) 2.900(6) 175(8) 2_566
O11 H11B O5 0.834(10) 2.095(15) 2.917(6) 169(5) 2_566

loop_
_geom_torsion_atom_site_label_1
_geom_torsion_atom_site_label_2
_geom_torsion_atom_site_label_3
_geom_torsion_atom_site_label_4
_geom_torsion
_geom_torsion_site_symmetry_1
_geom_torsion_site_symmetry_4
Tb1 O1 C1 O2 -0.9(5) . .
Tb1 O1 C1 C2 -179.5(4) . .
Tb1 O2 C1 O1 0.9(5) . .
Tb1 O2 C1 C2 179.5(4) . .
Tb1 O3 C3 Tb1 -174.5(9) . 2_666
Tb1 O3 C3 O4 2.5(5) 2_666 .
Tb1 O3 C3 O4 -171.9(6) . .
Tb1 O3 C3 C4 -177.2(4) 2_666 .
Tb1 O3 C3 C4 8.3(13) . .
Tb1 O4 C3 O3 -3.2(6) 2_666 .
Tb1 O4 C3 C4 176.5(4) 2_666 .
Tb1 O5 C6 O6 -13.9(6) 2_576 .
Tb1 O5 C6 C5 164.7(4) 2_576 .
Tb1 O6 C6 O5 154.5(6) 1_565 .
Tb1 O6 C6 C5 -24.1(11) 1_565 .
Tb1 C3 C4 C5 5(2) 2_666 .
O1 C1 C2 C2 -0.2(10) . 2_665
O2 C1 C2 C2 -178.9(7) . 2_665
O3 C3 C4 C5 170.3(5) . .
O4 C3 C4 C5 -9.5(8) . .
C3 C4 C5 C6 -175.4(4) . .
C4 C5 C6 O5 -19.4(8) . .
C4 C5 C6 O6 159.3(5) . .
O9 C7 C8 C9 -6.7(9) . .
O9 C7 C8 C10 173.4(5) . 2_657
O10 C7 C8 C9 173.3(5) . .
O10 C7 C8 C10 -6.6(8) . 2_657
C7 C8 C9 C10 179.5(5) . .
C8 C9 C10 C8 0.6(9) . 2_657
C10 C8 C9 C10 -0.6(9) 2_657 .
